data_2213673
loop_
_publ_author_name
'De-Yun Ma'
'Guo-Hua Deng'

_publ_contact_author_address
;
College of Chemistry, South China University of Technology,
Guang Zhou 510640
P.R. China
;
_publ_contact_author_email ghdeng@126.com
_publ_contact_author_fax '86 020 87112906'
_publ_contact_author_name 'Guo-Hua Deng'
_publ_contact_author_phone '86 020 87236747'
_publ_section_title
;<i>catena</i>-Poly[[[aquabis(4-chlorobenzoato-\k^2^<i>O</i>,<i>O</i>')manganese(II)]-\m-4,4'-bipyridine-\k^2^<i>N</i>:<i>N</i>']4,4'-bipyridine
 solvate]
;
_journal_coeditor_code BH2104
_journal_date_accepted 2007-05-24
_journal_date_recd_electronic 2007-05-08
_journal_issue 6
_journal_name_full 'Acta Crystallographica Section E'
_journal_page_first m1772
_journal_page_last m1772
_journal_paper_category QM
_journal_paper_doi 10.1107/S1600536807025305
_journal_volume 63
_journal_year 2007
_chemical_formula_iupac '[Mn (C7 H4 Cl O2)2 (C10 H8 N2) (H2 O)], C10 H8 N2'
_chemical_formula_moiety 'C24 H18 Cl2 Mn N2 O5, C10 H8 N2'
_chemical_formula_sum 'C34 H26 Cl2 Mn N4 O5'
_chemical_formula_weight 696.43
_chemical_name_systematic
;
<i>catena</i>-Poly[[[aquabis(4-chlorobenzoato-\
\k^2^<i>O</i>,<i>O</i>')manganese(II)]-\m-4,4'-bipyridine-\
\k^2^<i>N</i>:<i>N</i>'] 4,4'-bipyridine solvate]
;
_space_group_IT_number 13
_symmetry_cell_setting monoclinic
_symmetry_space_group_name_Hall '-P 2yac'
_symmetry_space_group_name_H-M 'P 1 2/n 1'
_atom_sites_solution_hydrogens geom
_atom_sites_solution_primary direct
_atom_sites_solution_secondary difmap
_audit_creation_method SHELXL97
_cell_angle_alpha 90.00
_cell_angle_beta 102.369(2)
_cell_angle_gamma 90.00
_cell_formula_units_Z 2
_cell_length_a 11.6900(3)
_cell_length_b 6.1510(2)
_cell_length_c 22.5184(6)
_cell_measurement_reflns_used 2376
_cell_measurement_temperature 293(2)
_cell_measurement_theta_max 28.00
_cell_measurement_theta_min 2.16
_cell_volume 1581.61(8)
_computing_cell_refinement 'SAINT (Bruker, 2004)'
_computing_data_collection 'APEX2 (Bruker, 2004)'
_computing_data_reduction SAINT
_computing_molecular_graphics 'SHELXTL (Bruker, 2004)'
_computing_publication_material SHELXTL
_computing_structure_refinement 'SHELXL97 (Sheldrick, 1997)'
_computing_structure_solution 'SHELXS97 (Sheldrick, 1997)'
_diffrn_ambient_temperature 293(2)
_diffrn_measured_fraction_theta_full 0.998
_diffrn_measured_fraction_theta_max 0.998
_diffrn_measurement_device_type 'Bruker APEXII'
_diffrn_measurement_method '\f and \w'
_diffrn_radiation_monochromator graphite
_diffrn_radiation_source 'fine-focus sealed tube'
_diffrn_radiation_type MoK\a
_diffrn_radiation_wavelength 0.71073
_diffrn_reflns_av_R_equivalents 0.0555
_diffrn_reflns_av_sigmaI/netI 0.0371
_diffrn_reflns_limit_h_max 14
_diffrn_reflns_limit_h_min -14
_diffrn_reflns_limit_k_max 7
_diffrn_reflns_limit_k_min -7
_diffrn_reflns_limit_l_max 27
_diffrn_reflns_limit_l_min -27
_diffrn_reflns_number 16828
_diffrn_reflns_theta_full 26.00
_diffrn_reflns_theta_max 26.00
_diffrn_reflns_theta_min 2.96
_diffrn_standards_decay_% 0
_diffrn_standards_interval_count 0
_diffrn_standards_interval_time 0
_diffrn_standards_number 0
_exptl_absorpt_coefficient_mu 0.635
_exptl_absorpt_correction_T_max 0.8942
_exptl_absorpt_correction_T_min 0.8573
_exptl_absorpt_correction_type multi-scan
_exptl_absorpt_process_details '(SADABS; Sheldrick, 1996)'
_exptl_crystal_colour yellow
_exptl_crystal_density_diffrn 1.462
_exptl_crystal_density_method 'not measured'
_exptl_crystal_description block
_exptl_crystal_F_000 714
_exptl_crystal_size_max 0.25
_exptl_crystal_size_mid 0.19
_exptl_crystal_size_min 0.18
_refine_diff_density_max 0.610
_refine_diff_density_min -0.564
_refine_ls_extinction_method none
_refine_ls_goodness_of_fit_ref 1.048
_refine_ls_hydrogen_treatment mixed
_refine_ls_matrix_type full
_refine_ls_number_parameters 212
_refine_ls_number_reflns 3115
_refine_ls_number_restraints 0
_refine_ls_restrained_S_all 1.048
_refine_ls_R_factor_all 0.0661
_refine_ls_R_factor_gt 0.0469
_refine_ls_shift/su_max 0.001
_refine_ls_shift/su_mean 0.000
_refine_ls_structure_factor_coef Fsqd
_refine_ls_weighting_details 'calc w=1/[\s^2^(Fo^2^)+(0.0451P)^2^+1.3366P] where P=(Fo^2^+2Fc^2^)/3'
_refine_ls_weighting_scheme calc
_refine_ls_wR_factor_gt 0.1070
_refine_ls_wR_factor_ref 0.1181
_reflns_number_gt 2373
_reflns_number_total 3115
_reflns_threshold_expression I>2\s(I)
_cod_data_source_file bh2104.cif
_cod_data_source_block I
_cod_original_sg_symbol_H-M 'P 2/n'
_cod_database_code 2213673
_cod_database_fobs_code 2213673

loop_
_symmetry_equiv_pos_as_xyz
'x, y, z'
'-x+1/2, y, -z+1/2'
'-x, -y, -z'
'x-1/2, -y, z-1/2'

loop_
_atom_site_type_symbol
_atom_site_label
_atom_site_fract_x
_atom_site_fract_y
_atom_site_fract_z
_atom_site_U_iso_or_equiv
_atom_site_adp_type
_atom_site_calc_flag
_atom_site_refinement_flags
_atom_site_occupancy
C C1 0.7981(2) 0.7343(5) 0.86400(12) 0.0350(6) Uani d . 1
C C2 0.8244(2) 0.8210(5) 0.92758(12) 0.0338(6) Uani d . 1
C C3 0.7973(3) 1.0318(5) 0.93992(14) 0.0508(8) Uani d . 1
H H3 0.7643 1.1241 0.9081 0.061 Uiso calc R 1
C C4 0.8186(3) 1.1078(6) 0.99910(15) 0.0587(9) Uani d . 1
H H4 0.7979 1.2489 1.0073 0.070 Uiso calc R 1
C C5 0.8706(3) 0.9728(6) 1.04552(14) 0.0490(8) Uani d . 1
C C6 0.8995(3) 0.7654(6) 1.03456(14) 0.0604(9) Uani d . 1
H H6 0.9350 0.6756 1.0664 0.072 Uiso calc R 1
C C7 0.8755(3) 0.6890(5) 0.97564(13) 0.0484(8) Uani d . 1
H H7 0.8942 0.5461 0.9681 0.058 Uiso calc R 1
C C8 0.5015(2) 0.7563(5) 0.76962(13) 0.0399(7) Uani d . 1
H H8 0.5481 0.8737 0.7858 0.048 Uiso calc R 1
C C9 0.3844(2) 0.7609(5) 0.77142(13) 0.0401(7) Uani d . 1
H H9 0.3534 0.8803 0.7878 0.048 Uiso calc R 1
C C10 0.3131(2) 0.5870(5) 0.74867(12) 0.0344(6) Uani d . 1
C C11 0.3641(2) 0.4174(5) 0.72347(14) 0.0427(7) Uani d . 1
H H11 0.3195 0.2978 0.7072 0.051 Uiso calc R 1
C C12 0.4821(2) 0.4272(5) 0.72261(14) 0.0419(7) Uani d . 1
H H12 0.5146 0.3127 0.7049 0.050 Uiso calc R 1
C C13 0.4107(5) 0.1163(10) 0.9169(3) 0.142(3) Uani d . 1
H H13 0.3605 -0.0024 0.9138 0.171 Uiso calc R 1
C C14 0.4212(5) 0.2464(10) 0.9674(3) 0.131(3) Uani d . 1
H H14 0.3802 0.2129 0.9973 0.157 Uiso calc R 1
C C15 0.4926(3) 0.4267(6) 0.97334(16) 0.0558(9) Uani d . 1
C C16 0.5512(3) 0.4561(6) 0.92726(16) 0.0666(10) Uani d . 1
H H16 0.6021 0.5732 0.9287 0.080 Uiso calc R 1
C C17 0.5357(4) 0.3148(7) 0.87917(17) 0.0723(11) Uani d . 1
H H17 0.5775 0.3405 0.8491 0.087 Uiso calc R 1
Cl Cl1 0.90101(10) 1.0741(2) 1.11973(4) 0.0800(3) Uani d . 1
Mn Mn1 0.7500 0.58733(9) 0.7500 0.02869(17) Uani d S 1
N N1 0.55156(17) 0.5918(4) 0.74588(10) 0.0339(5) Uani d . 1
N N2 0.4661(3) 0.1464(6) 0.87269(16) 0.0844(11) Uani d . 1
O O1 0.77094(16) 0.8643(3) 0.81989(8) 0.0410(5) Uani d . 1
O O2 0.80153(18) 0.5331(3) 0.85538(9) 0.0449(5) Uani d . 1
O O1W 0.7500 0.2327(5) 0.7500 0.0453(8) Uani d S 1
H H1W 0.739(3) 0.153(5) 0.7201(14) 0.054 Uiso d . 1

loop_
_atom_site_aniso_label
_atom_site_aniso_U_11
_atom_site_aniso_U_22
_atom_site_aniso_U_33
_atom_site_aniso_U_12
_atom_site_aniso_U_13
_atom_site_aniso_U_23
C1 0.0252(13) 0.0471(18) 0.0325(15) -0.0041(12) 0.0061(10) 0.0015(13)
C2 0.0314(14) 0.0372(15) 0.0324(15) -0.0050(11) 0.0062(11) 0.0013(12)
C3 0.073(2) 0.0406(19) 0.0382(17) 0.0020(16) 0.0098(15) 0.0038(14)
C4 0.086(3) 0.0425(19) 0.051(2) -0.0058(18) 0.0204(18) -0.0099(16)
C5 0.0518(19) 0.061(2) 0.0335(16) -0.0141(16) 0.0079(13) -0.0091(15)
C6 0.071(2) 0.072(3) 0.0329(17) 0.0150(19) 0.0013(15) 0.0040(17)
C7 0.0569(19) 0.0455(18) 0.0403(17) 0.0102(15) 0.0047(14) 0.0033(15)
C8 0.0296(14) 0.0384(16) 0.0508(17) -0.0034(12) 0.0066(12) -0.0081(14)
C9 0.0288(14) 0.0401(16) 0.0510(18) 0.0019(12) 0.0079(12) -0.0091(14)
C10 0.0255(13) 0.0436(16) 0.0334(14) 0.0010(12) 0.0050(10) 0.0016(13)
C11 0.0306(14) 0.0416(16) 0.0547(18) -0.0064(13) 0.0062(12) -0.0160(15)
C12 0.0318(14) 0.0459(17) 0.0485(17) -0.0020(13) 0.0099(12) -0.0146(15)
C13 0.133(5) 0.159(6) 0.162(5) -0.102(4) 0.090(4) -0.105(5)
C14 0.128(4) 0.155(5) 0.141(5) -0.097(4) 0.095(4) -0.095(4)
C15 0.0409(17) 0.065(2) 0.062(2) -0.0090(16) 0.0118(15) -0.0146(18)
C16 0.082(3) 0.065(2) 0.054(2) -0.023(2) 0.0162(18) -0.0051(19)
C17 0.090(3) 0.077(3) 0.052(2) -0.011(2) 0.020(2) -0.006(2)
Cl1 0.0960(8) 0.1026(8) 0.0397(5) -0.0174(6) 0.0111(5) -0.0241(5)
Mn1 0.0237(3) 0.0308(3) 0.0316(3) 0.000 0.0060(2) 0.000
N1 0.0239(11) 0.0406(13) 0.0376(12) -0.0009(10) 0.0072(9) -0.0041(11)
N2 0.081(2) 0.095(3) 0.079(2) -0.022(2) 0.0222(19) -0.036(2)
O1 0.0445(11) 0.0465(12) 0.0293(10) 0.0002(9) 0.0021(8) 0.0052(9)
O2 0.0595(13) 0.0372(12) 0.0389(11) -0.0051(9) 0.0128(9) -0.0038(9)
O1W 0.068(2) 0.0307(16) 0.0358(17) 0.000 0.0072(15) 0.000

loop_
_atom_type_symbol
_atom_type_description
_atom_type_scat_dispersion_real
_atom_type_scat_dispersion_imag
_atom_type_scat_source
C C 0.0033 0.0016 'International Tables Vol C Tables 4.2.6.8 and 6.1.1.4'
H H 0.0000 0.0000 'International Tables Vol C Tables 4.2.6.8 and 6.1.1.4'
N N 0.0061 0.0033 'International Tables Vol C Tables 4.2.6.8 and 6.1.1.4'
O O 0.0106 0.0060 'International Tables Vol C Tables 4.2.6.8 and 6.1.1.4'
Mn Mn 0.3368 0.7283 'International Tables Vol C Tables 4.2.6.8 and 6.1.1.4'
Cl Cl 0.1484 0.1585 'International Tables Vol C Tables 4.2.6.8 and 6.1.1.4'

loop_
_geom_angle_atom_site_label_1
_geom_angle_atom_site_label_2
_geom_angle_atom_site_label_3
_geom_angle_site_symmetry_1
_geom_angle_site_symmetry_3
_geom_angle
_geom_angle_publ_flag
O2 C1 O1 . . 121.0(3) ?
O2 C1 C2 . . 119.5(3) ?
O1 C1 C2 . . 119.5(3) ?
C3 C2 C7 . . 118.3(3) ?
C3 C2 C1 . . 121.3(3) ?
C7 C2 C1 . . 120.3(3) ?
C2 C3 C4 . . 120.7(3) ?
C2 C3 H3 . . 119.6 ?
C4 C3 H3 . . 119.6 ?
C5 C4 C3 . . 119.3(3) ?
C5 C4 H4 . . 120.4 ?
C3 C4 H4 . . 120.4 ?
C6 C5 C4 . . 121.2(3) ?
C6 C5 Cl1 . . 120.2(3) ?
C4 C5 Cl1 . . 118.6(3) ?
C5 C6 C7 . . 119.3(3) ?
C5 C6 H6 . . 120.4 ?
C7 C6 H6 . . 120.4 ?
C6 C7 C2 . . 121.2(3) ?
C6 C7 H7 . . 119.4 ?
C2 C7 H7 . . 119.4 ?
N1 C8 C9 . . 123.4(3) ?
N1 C8 H8 . . 118.3 ?
C9 C8 H8 . . 118.3 ?
C8 C9 C10 . . 119.7(3) ?
C8 C9 H9 . . 120.1 ?
C10 C9 H9 . . 120.1 ?
C11 C10 C9 . . 117.2(2) ?
C11 C10 C10 . 2_556 122.29(19) ?
C9 C10 C10 . 2_556 120.50(19) ?
C10 C11 C12 . . 119.4(3) ?
C10 C11 H11 . . 120.3 ?
C12 C11 H11 . . 120.3 ?
N1 C12 C11 . . 123.5(3) ?
N1 C12 H12 . . 118.2 ?
C11 C12 H12 . . 118.2 ?
N2 C13 C14 . . 125.1(4) ?
N2 C13 H13 . . 117.5 ?
C14 C13 H13 . . 117.5 ?
C13 C14 C15 . . 119.6(4) ?
C13 C14 H14 . . 120.2 ?
C15 C14 H14 . . 120.2 ?
C16 C15 C14 . . 115.0(3) ?
C16 C15 C15 . 3_667 122.8(4) ?
C14 C15 C15 . 3_667 122.1(4) ?
C17 C16 C15 . . 120.7(4) ?
C17 C16 H16 . . 119.6 ?
C15 C16 H16 . . 119.6 ?
N2 C17 C16 . . 124.4(4) ?
N2 C17 H17 . . 117.8 ?
C16 C17 H17 . . 117.8 ?
O1W Mn1 O1 . . 137.89(5) n
O1W Mn1 O1 . 2_656 137.89(5) ?
O1 Mn1 O1 . 2_656 84.22(10) ?
O1W Mn1 N1 . . 90.69(6) n
O1 Mn1 N1 . . 88.70(7) n
O1 Mn1 N1 2_656 . 90.28(7) ?
O1W Mn1 N1 . 2_656 90.69(6) ?
O1 Mn1 N1 . 2_656 90.28(8) n
O1 Mn1 N1 2_656 2_656 88.70(7) ?
N1 Mn1 N1 . 2_656 178.62(12) n
O1W Mn1 O2 . 2_656 81.82(5) ?
O1 Mn1 O2 . 2_656 139.99(7) ?
O1 Mn1 O2 2_656 2_656 56.30(7) n
N1 Mn1 O2 . 2_656 85.56(7) ?
N1 Mn1 O2 2_656 2_656 94.63(7) ?
O1W Mn1 O2 . . 81.82(5) n
O1 Mn1 O2 . . 56.30(7) n
O1 Mn1 O2 2_656 . 139.99(7) n
N1 Mn1 O2 . . 94.63(7) y
N1 Mn1 O2 2_656 . 85.56(7) n
O2 Mn1 O2 2_656 . 163.65(10) n
C12 N1 C8 . . 116.8(2) ?
C12 N1 Mn1 . . 122.04(18) ?
C8 N1 Mn1 . . 121.13(18) ?
C17 N2 C13 . . 115.1(4) ?
C1 O1 Mn1 . . 92.36(17) ?
C1 O2 Mn1 . . 90.38(16) ?
Mn1 O1W H1W . . 127(2) ?

loop_
_geom_bond_atom_site_label_1
_geom_bond_atom_site_label_2
_geom_bond_site_symmetry_2
_geom_bond_distance
_geom_bond_publ_flag
C1 O2 . 1.254(4) ?
C1 O1 . 1.262(3) ?
C1 C2 . 1.497(4) ?
C2 C3 . 1.377(4) ?
C2 C7 . 1.382(4) ?
C3 C4 . 1.383(4) ?
C3 H3 . 0.9300 ?
C4 C5 . 1.371(5) ?
C4 H4 . 0.9300 ?
C5 C6 . 1.356(5) ?
C5 Cl1 . 1.747(3) ?
C6 C7 . 1.378(4) ?
C6 H6 . 0.9300 ?
C7 H7 . 0.9300 ?
C8 N1 . 1.336(3) ?
C8 C9 . 1.378(4) ?
C8 H8 . 0.9300 ?
C9 C10 . 1.385(4) ?
C9 H9 . 0.9300 ?
C10 C11 . 1.382(4) ?
C10 C10 2_556 1.490(5) ?
C11 C12 . 1.385(4) ?
C11 H11 . 0.9300 ?
C12 N1 . 1.333(3) ?
C12 H12 . 0.9300 ?
C13 N2 . 1.311(6) ?
C13 C14 . 1.375(6) ?
C13 H13 . 0.9300 ?
C14 C15 . 1.378(5) ?
C14 H14 . 0.9300 ?
C15 C16 . 1.372(5) ?
C15 C15 3_667 1.482(7) ?
C16 C17 . 1.370(5) ?
C16 H16 . 0.9300 ?
C17 N2 . 1.306(5) ?
C17 H17 . 0.9300 ?
Mn1 O1W . 2.181(3) n
Mn1 O1 . 2.297(2) n
Mn1 O1 2_656 2.297(2) ?
Mn1 N1 . 2.302(2) n
Mn1 N1 2_656 2.302(2) ?
Mn1 O2 2_656 2.344(2) ?
Mn1 O2 . 2.344(2) n
O1W H1W . 0.82(3) ?

loop_
_geom_hbond_atom_site_label_D
_geom_hbond_atom_site_label_H
_geom_hbond_atom_site_label_A
_geom_hbond_site_symmetry_A
_geom_hbond_distance_DH
_geom_hbond_distance_HA
_geom_hbond_distance_DA
_geom_hbond_angle_DHA
_geom_hbond_publ_flag
O1W H1W O1 2_646 0.82(3) 1.98(3) 2.740(3) 153(3) y
C8 H8 O1 . 0.93 2.55 3.181(3) 125.0 y
